data_7036601
loop_
_publ_author_name
'Kl\"ocker, Hans'
'Layh, Marcus'
'Hepp, Alexander'
'Uhl, Werner'

_publ_section_title
;
 Hydroalumination of alkynyl-aminophosphines as a promising tool for the
 synthesis of unusual phosphines: P-N bond activation, a transient
 phosphaallene, a zwitterionic AlP2C2 heterocycle and a masked Al/P-based
 frustrated Lewis pair.
;
_journal_issue 5
_journal_name_full 'Dalton transactions (Cambridge, England : 2003)'
_journal_page_first 2031
_journal_page_last 2043
_journal_paper_doi 10.1039/c5dt02825f
_journal_volume 45
_journal_year 2016
_chemical_formula_sum 'C27 H49 Al N P'
_chemical_formula_weight 445.62
_chemical_name_systematic
;
 ?
;
_chemical_properties_physical 'Air-sensitive, Hygroscopic'
_space_group_crystal_system triclinic
_space_group_IT_number 2
_space_group_name_Hall '-P 1'
_space_group_name_H-M_alt 'P -1'
_symmetry_space_group_name_Hall '-P 1'
_symmetry_space_group_name_H-M 'P -1'
_atom_sites_solution_hydrogens geom
_audit_creation_method SHELXL-2013
_audit_update_record
;
2015-07-22 deposited with the CCDC.
2015-09-14 downloaded from the CCDC.
;
_cell_angle_alpha 74.3410(10)
_cell_angle_beta 70.4020(10)
_cell_angle_gamma 84.6710(10)
_cell_formula_units_Z 2
_cell_length_a 10.8218(5)
_cell_length_b 11.4057(5)
_cell_length_c 12.6079(6)
_cell_measurement_reflns_used 9915
_cell_measurement_temperature 153(2)
_cell_measurement_theta_max 30.248
_cell_measurement_theta_min 2.567
_cell_volume 1411.63(11)
_computing_cell_refinement 'Bruker SAINT+'
_computing_data_collection 'Bruker SMART'
_computing_data_reduction 'Bruker SHELXTL'
_computing_molecular_graphics 'Bruker SHELXTL'
_computing_publication_material 'Bruker SHELXTL'
_computing_structure_refinement 'SHELXL-2013 (Sheldrick, 2013)'
_computing_structure_solution 'SHELXS-2013 (Sheldrick, 2013)'
_diffrn_ambient_temperature 153(2)
_diffrn_measured_fraction_theta_full 0.981
_diffrn_measured_fraction_theta_max 0.986
_diffrn_measurement_device_type 'CCD area detector'
_diffrn_measurement_method 'omega scans'
_diffrn_radiation_type MoK\a
_diffrn_radiation_wavelength 0.71073
_diffrn_reflns_av_R_equivalents 0.0193
_diffrn_reflns_av_unetI/netI 0.0198
_diffrn_reflns_laue_measured_fraction_full 0.981
_diffrn_reflns_laue_measured_fraction_max 0.986
_diffrn_reflns_limit_h_max 14
_diffrn_reflns_limit_h_min -14
_diffrn_reflns_limit_k_max 15
_diffrn_reflns_limit_k_min -15
_diffrn_reflns_limit_l_max 16
_diffrn_reflns_limit_l_min -16
_diffrn_reflns_number 19636
_diffrn_reflns_point_group_measured_fraction_full 0.981
_diffrn_reflns_point_group_measured_fraction_max 0.986
_diffrn_reflns_theta_full 25.242
_diffrn_reflns_theta_max 28.278
_diffrn_reflns_theta_min 2.567
_diffrn_source microsource
_exptl_absorpt_coefficient_mu 0.142
_exptl_absorpt_correction_T_max 0.7460
_exptl_absorpt_correction_T_min 0.6587
_exptl_absorpt_correction_type empirical
_exptl_absorpt_process_details SADABS
_exptl_crystal_colour colourless
_exptl_crystal_density_diffrn 1.048
_exptl_crystal_description block
_exptl_crystal_F_000 492
_exptl_crystal_recrystallization_method 'Re-crystallisation from solvent: '
_exptl_crystal_size_max 0.460
_exptl_crystal_size_mid 0.290
_exptl_crystal_size_min 0.150
_refine_diff_density_max 0.363
_refine_diff_density_min -0.309
_refine_diff_density_rms 0.050
_refine_ls_extinction_method none
_refine_ls_goodness_of_fit_ref 1.055
_refine_ls_hydrogen_treatment constr
_refine_ls_matrix_type full
_refine_ls_number_parameters 343
_refine_ls_number_reflns 6903
_refine_ls_number_restraints 102
_refine_ls_restrained_S_all 1.050
_refine_ls_R_factor_all 0.0439
_refine_ls_R_factor_gt 0.0387
_refine_ls_shift/su_max 0.000
_refine_ls_shift/su_mean 0.000
_refine_ls_structure_factor_coef Fsqd
_refine_ls_weighting_details 'w=1/[\s^2^(Fo^2^)+(0.0633P)^2^+0.3434P] where P=(Fo^2^+2Fc^2^)/3'
_refine_ls_weighting_scheme calc
_refine_ls_wR_factor_gt 0.1090
_refine_ls_wR_factor_ref 0.1137
_reflns_Friedel_coverage 0.000
_reflns_number_gt 6138
_reflns_number_total 6903
_reflns_threshold_expression 'I > 2\s(I)'
_cod_data_source_file c5dt02825f2.cif
_cod_data_source_block sad
_cod_depositor_comments 'Adding full bibliography for 7036598--7036603.cif.'
_cod_database_code 7036601
_shelx_space_group_comment
;
The symmetry employed for this shelxl refinement is uniquely defined
by the following loop, which should always be used as a source of
symmetry information in preference to the above space-group names.
They are only intended as comments.
;
_shelx_estimated_absorpt_t_min 0.938
_shelx_estimated_absorpt_t_max 0.979
_shelxl_version_number 2013-4

loop_
_space_group_symop_operation_xyz
'x, y, z'
'-x, -y, -z'

loop_
_atom_site_label
_atom_site_type_symbol
_atom_site_fract_x
_atom_site_fract_y
_atom_site_fract_z
_atom_site_U_iso_or_equiv
_atom_site_adp_type
_atom_site_occupancy
_atom_site_site_symmetry_order
_atom_site_calc_flag
_atom_site_refinement_flags_posn
_atom_site_refinement_flags_adp
_atom_site_refinement_flags_occupancy
_atom_site_disorder_assembly
_atom_site_disorder_group
P1 P 0.27999(3) 0.23882(3) 0.16180(2) 0.02563(9) Uani 1 1 d . . . . .
C4 C 0.13141(11) 0.20287(10) 0.13600(10) 0.0282(2) Uani 1 1 d . . . . .
C5 C 0.01995(12) 0.13901(12) 0.21908(12) 0.0337(3) Uani 1 1 d . . . . .
C51 C -0.00387(14) 0.10071(15) 0.34842(13) 0.0455(3) Uani 1 1 d . . . . .
H51A H 0.0021 0.0137 0.3732 0.055 Uiso 1 1 calc R U . . .
H51B H -0.0897 0.1269 0.3884 0.055 Uiso 1 1 calc R U . . .
H51C H 0.0609 0.1372 0.3660 0.055 Uiso 1 1 calc R U . . .
C6 C -0.07777(14) 0.10891(13) 0.18146(14) 0.0420(3) Uani 1 1 d . . . . .
H6 H -0.1534 0.0652 0.2383 0.050 Uiso 1 1 calc R U . . .
C7 C -0.06953(15) 0.13977(13) 0.06513(15) 0.0448(3) Uani 1 1 d . . . . .
C71 C -0.17712(18) 0.10550(19) 0.0279(2) 0.0649(5) Uani 1 1 d . . . . .
H71A H -0.2040 0.0232 0.0690 0.078 Uiso 1 1 calc R U . . .
H71B H -0.1452 0.1123 -0.0543 0.078 Uiso 1 1 calc R U . . .
H71C H -0.2506 0.1592 0.0455 0.078 Uiso 1 1 calc R U . . .
C8 C 0.03961(15) 0.20340(13) -0.01523(13) 0.0411(3) Uani 1 1 d . . . . .
H8 H 0.0464 0.2260 -0.0960 0.049 Uiso 1 1 calc R U . . .
C9 C 0.13983(13) 0.23582(11) 0.01681(11) 0.0333(3) Uani 1 1 d . . . . .
C91 C 0.25183(16) 0.30843(16) -0.07822(12) 0.0478(4) Uani 1 1 d . . . . .
H91A H 0.2454 0.3099 -0.1527 0.057 Uiso 1 1 calc R U . . .
H91B H 0.3335 0.2716 -0.0723 0.057 Uiso 1 1 calc R U . . .
H91C H 0.2480 0.3902 -0.0703 0.057 Uiso 1 1 calc R U . . .
C1 C 0.2970(7) 0.1521(5) 0.2997(5) 0.0249(16) Uani 0.672(4) 1 d D . P A -1
C2 C 0.3309(9) 0.0344(4) 0.3371(6) 0.0241(9) Uani 0.672(4) 1 d D . P A -1
H2 H 0.3405 0.0145 0.4130 0.029 Uiso 0.672(4) 1 calc R U P A -1
C3 C 0.3564(6) -0.0712(6) 0.2810(5) 0.0338(11) Uani 0.672(4) 1 d D . P A -1
C31 C 0.3072(3) -0.0531(2) 0.1773(3) 0.0520(8) Uani 0.672(4) 1 d D U P A -1
H31A H 0.2136 -0.0432 0.2024 0.062 Uiso 0.672(4) 1 calc R U P A -1
H31B H 0.3300 -0.1229 0.1457 0.062 Uiso 0.672(4) 1 calc R U P A -1
H31C H 0.3470 0.0182 0.1185 0.062 Uiso 0.672(4) 1 calc R U P A -1
C32 C 0.2909(3) -0.1861(2) 0.3735(2) 0.0582(8) Uani 0.672(4) 1 d D U P A -1
H32A H 0.3216 -0.1997 0.4390 0.070 Uiso 0.672(4) 1 calc R U P A -1
H32B H 0.3128 -0.2550 0.3407 0.070 Uiso 0.672(4) 1 calc R U P A -1
H32C H 0.1975 -0.1751 0.3985 0.070 Uiso 0.672(4) 1 calc R U P A -1
C33 C 0.5036(3) -0.0905(4) 0.2407(4) 0.0648(9) Uani 0.672(4) 1 d D U P A -1
H33A H 0.5445 -0.0227 0.1777 0.078 Uiso 0.672(4) 1 calc R U P A -1
H33B H 0.5232 -0.1639 0.2147 0.078 Uiso 0.672(4) 1 calc R U P A -1
H33C H 0.5362 -0.0972 0.3041 0.078 Uiso 0.672(4) 1 calc R U P A -1
C1A C 0.2973(15) 0.1528(10) 0.2939(12) 0.032(4) Uani 0.328(4) 1 d D U P A -2
C2A C 0.3362(19) 0.0367(12) 0.3154(13) 0.032(2) Uani 0.328(4) 1 d D U P A -2
H2A H 0.3619 0.0125 0.3840 0.038 Uiso 0.328(4) 1 calc R U P A -2
C3A C 0.3492(10) -0.0656(10) 0.2571(10) 0.0281(19) Uani 0.328(4) 1 d D U P A -2
C31A C 0.2213(5) -0.1314(4) 0.3009(5) 0.0544(15) Uani 0.328(4) 1 d D U P A -2
H31D H 0.2331 -0.2037 0.2733 0.065 Uiso 0.328(4) 1 calc R U P A -2
H31E H 0.1578 -0.0794 0.2731 0.065 Uiso 0.328(4) 1 calc R U P A -2
H31F H 0.1910 -0.1534 0.3845 0.065 Uiso 0.328(4) 1 calc R U P A -2
C32A C 0.3937(6) -0.0167(4) 0.1253(4) 0.0414(11) Uani 0.328(4) 1 d D U P A -2
H32D H 0.4170 -0.0834 0.0894 0.050 Uiso 0.328(4) 1 calc R U P A -2
H32E H 0.4686 0.0350 0.1009 0.050 Uiso 0.328(4) 1 calc R U P A -2
H32F H 0.3238 0.0292 0.1025 0.050 Uiso 0.328(4) 1 calc R U P A -2
C33A C 0.4566(7) -0.1521(6) 0.2888(6) 0.0565(16) Uani 0.328(4) 1 d D U P A -2
H33D H 0.4301 -0.1852 0.3716 0.068 Uiso 0.328(4) 1 calc R U P A -2
H33E H 0.5370 -0.1079 0.2635 0.068 Uiso 0.328(4) 1 calc R U P A -2
H33F H 0.4697 -0.2171 0.2511 0.068 Uiso 0.328(4) 1 calc R U P A -2
Al1 Al 0.31985(3) 0.29732(3) 0.34992(3) 0.02531(10) Uani 1 1 d . . . . .
C10 C 0.20692(13) 0.32175(13) 0.50606(11) 0.0346(3) Uani 1 1 d D . . . .
C101 C 0.20147(16) 0.45453(15) 0.51236(15) 0.0510(4) Uani 1 1 d D . . . .
H10A H 0.1562 0.5028 0.4617 0.061 Uiso 1 1 calc R U . . .
H10B H 0.2890 0.4848 0.4885 0.061 Uiso 1 1 calc R U . . .
H10C H 0.1558 0.4591 0.5909 0.061 Uiso 1 1 calc R U . . .
C102 C 0.27237(16) 0.24608(18) 0.59365(12) 0.0536(4) Uani 1 1 d D . . . .
H10D H 0.2190 0.2486 0.6711 0.064 Uiso 1 1 calc R U . . .
H10E H 0.3573 0.2791 0.5766 0.064 Uiso 1 1 calc R U . . .
H10F H 0.2816 0.1633 0.5880 0.064 Uiso 1 1 calc R U . . .
C103 C 0.06594(14) 0.27462(15) 0.54887(12) 0.0427(3) Uani 1 1 d D . . . .
H10G H 0.0246 0.2773 0.6285 0.051 Uiso 1 1 calc R U . . .
H10H H 0.0672 0.1922 0.5432 0.051 Uiso 1 1 calc R U . . .
H10I H 0.0178 0.3248 0.5017 0.051 Uiso 1 1 calc R U . . .
C11 C 0.51476(13) 0.32533(13) 0.31046(12) 0.0360(3) Uani 1 1 d . . . . .
C111 C 0.56787(14) 0.20262(15) 0.36697(14) 0.0460(3) Uani 1 1 d . . . . .
H11A H 0.5583 0.1414 0.3308 0.055 Uiso 1 1 calc R U . . .
H11B H 0.5194 0.1791 0.4486 0.055 Uiso 1 1 calc R U . . .
H11C H 0.6589 0.2110 0.3566 0.055 Uiso 1 1 calc R U . . .
C112 C 0.55180(16) 0.42343(17) 0.35733(16) 0.0527(4) Uani 1 1 d . . . . .
H11D H 0.6452 0.4238 0.3400 0.063 Uiso 1 1 calc R U . . .
H11E H 0.5097 0.4061 0.4401 0.063 Uiso 1 1 calc R U . . .
H11F H 0.5236 0.5017 0.3211 0.063 Uiso 1 1 calc R U . . .
C113 C 0.59225(15) 0.35280(17) 0.18014(13) 0.0504(4) Uani 1 1 d . . . . .
H11G H 0.6844 0.3438 0.1696 0.060 Uiso 1 1 calc R U . . .
H11H H 0.5744 0.4347 0.1429 0.060 Uiso 1 1 calc R U . . .
H11I H 0.5666 0.2971 0.1463 0.060 Uiso 1 1 calc R U . . .
N1 N 0.24278(10) 0.37830(9) 0.21285(8) 0.0280(2) Uani 1 1 d . . . . .
C20 C 0.10071(13) 0.40972(12) 0.26201(11) 0.0343(3) Uani 1 1 d . . . . .
H20A H 0.0941 0.4620 0.3119 0.041 Uiso 1 1 calc R U . . .
H20B H 0.0545 0.3361 0.3098 0.041 Uiso 1 1 calc R U . . .
C21 C 0.03070(17) 0.47174(15) 0.17450(14) 0.0485(4) Uani 1 1 d . . . . .
H21A H 0.0671 0.5513 0.1338 0.058 Uiso 1 1 calc R U . . .
H21B H -0.0611 0.4790 0.2149 0.058 Uiso 1 1 calc R U . . .
H21C H 0.0421 0.4239 0.1198 0.058 Uiso 1 1 calc R U . . .
C22 C 0.31570(15) 0.48325(12) 0.12038(11) 0.0392(3) Uani 1 1 d . . . . .
H22A H 0.2731 0.5088 0.0622 0.047 Uiso 1 1 calc R U . . .
H22B H 0.4030 0.4575 0.0837 0.047 Uiso 1 1 calc R U . . .
C23 C 0.3233(2) 0.59066(13) 0.16765(15) 0.0539(4) Uani 1 1 d . . . . .
H23A H 0.2371 0.6239 0.1949 0.065 Uiso 1 1 calc R U . . .
H23B H 0.3794 0.6520 0.1070 0.065 Uiso 1 1 calc R U . . .
H23C H 0.3582 0.5639 0.2309 0.065 Uiso 1 1 calc R U . . .

loop_
_atom_site_aniso_label
_atom_site_aniso_U_11
_atom_site_aniso_U_22
_atom_site_aniso_U_33
_atom_site_aniso_U_23
_atom_site_aniso_U_13
_atom_site_aniso_U_12
P1 0.02838(15) 0.02825(15) 0.02484(15) -0.01286(11) -0.01091(11) 0.00471(11)
C4 0.0308(6) 0.0280(5) 0.0328(6) -0.0142(5) -0.0162(5) 0.0079(4)
C5 0.0311(6) 0.0334(6) 0.0421(7) -0.0154(5) -0.0160(5) 0.0068(5)
C51 0.0372(7) 0.0559(9) 0.0386(7) -0.0082(6) -0.0071(6) -0.0074(6)
C6 0.0329(6) 0.0395(7) 0.0625(9) -0.0218(7) -0.0216(6) 0.0054(5)
C7 0.0446(8) 0.0420(7) 0.0702(10) -0.0318(7) -0.0379(7) 0.0165(6)
C71 0.0576(10) 0.0687(11) 0.1024(15) -0.0456(11) -0.0545(11) 0.0154(8)
C8 0.0533(8) 0.0409(7) 0.0479(8) -0.0247(6) -0.0346(7) 0.0182(6)
C9 0.0426(7) 0.0320(6) 0.0354(6) -0.0171(5) -0.0220(5) 0.0116(5)
C91 0.0582(9) 0.0613(9) 0.0280(6) -0.0146(6) -0.0173(6) 0.0015(7)
C1 0.031(3) 0.027(2) 0.0198(18) -0.0048(16) -0.0156(19) 0.007(2)
C2 0.0316(15) 0.0222(13) 0.025(2) -0.0112(11) -0.0147(16) 0.0047(10)
C3 0.0429(16) 0.0313(14) 0.040(2) -0.0159(13) -0.0270(14) 0.0093(11)
C31 0.084(2) 0.0398(12) 0.0573(16) -0.0316(12) -0.0466(16) 0.0263(13)
C32 0.091(2) 0.0323(11) 0.0614(15) -0.0139(10) -0.0335(14) -0.0074(11)
C33 0.0489(16) 0.070(2) 0.094(3) -0.053(2) -0.0277(16) 0.0256(15)
C1A 0.024(6) 0.033(6) 0.050(7) -0.033(5) -0.009(4) 0.000(4)
C2A 0.031(3) 0.049(4) 0.021(4) -0.010(3) -0.016(3) 0.006(2)
C3A 0.030(3) 0.025(3) 0.039(5) -0.020(3) -0.018(3) 0.0109(19)
C31A 0.050(3) 0.044(3) 0.070(3) -0.033(2) -0.003(2) -0.009(2)
C32A 0.052(3) 0.041(2) 0.039(2) -0.0245(19) -0.016(2) 0.011(2)
C33A 0.069(4) 0.053(3) 0.069(4) -0.034(3) -0.042(3) 0.032(3)
Al1 0.02880(18) 0.02714(17) 0.02390(17) -0.01218(13) -0.00972(13) 0.00251(13)
C10 0.0353(6) 0.0449(7) 0.0281(6) -0.0175(5) -0.0111(5) 0.0057(5)
C101 0.0500(8) 0.0593(9) 0.0555(9) -0.0408(8) -0.0136(7) 0.0078(7)
C102 0.0489(9) 0.0835(12) 0.0290(7) -0.0143(7) -0.0157(6) 0.0081(8)
C103 0.0387(7) 0.0568(9) 0.0299(6) -0.0131(6) -0.0064(5) 0.0006(6)
C11 0.0321(6) 0.0470(7) 0.0351(6) -0.0200(6) -0.0106(5) -0.0030(5)
C111 0.0344(7) 0.0613(9) 0.0518(8) -0.0233(7) -0.0212(6) 0.0084(6)
C112 0.0446(8) 0.0642(10) 0.0627(10) -0.0337(8) -0.0186(7) -0.0085(7)
C113 0.0360(7) 0.0743(11) 0.0398(8) -0.0201(7) -0.0049(6) -0.0070(7)
N1 0.0359(5) 0.0244(4) 0.0256(5) -0.0100(4) -0.0105(4) 0.0043(4)
C20 0.0387(6) 0.0348(6) 0.0341(6) -0.0170(5) -0.0152(5) 0.0139(5)
C21 0.0579(9) 0.0491(8) 0.0509(8) -0.0249(7) -0.0310(7) 0.0274(7)
C22 0.0561(8) 0.0285(6) 0.0317(6) -0.0056(5) -0.0135(6) -0.0027(6)
C23 0.0829(12) 0.0297(7) 0.0513(9) -0.0105(6) -0.0224(8) -0.0065(7)

loop_
_atom_type_symbol
_atom_type_description
_atom_type_scat_dispersion_real
_atom_type_scat_dispersion_imag
_atom_type_scat_source
C C 0.0033 0.0016 'International Tables Vol C Tables 4.2.6.8 and 6.1.1.4'
H H 0.0000 0.0000 'International Tables Vol C Tables 4.2.6.8 and 6.1.1.4'
N N 0.0061 0.0033 'International Tables Vol C Tables 4.2.6.8 and 6.1.1.4'
Al Al 0.0645 0.0514 'International Tables Vol C Tables 4.2.6.8 and 6.1.1.4'
P P 0.1023 0.0942 'International Tables Vol C Tables 4.2.6.8 and 6.1.1.4'

loop_
_geom_angle_atom_site_label_1
_geom_angle_atom_site_label_2
_geom_angle_atom_site_label_3
_geom_angle
C1A P1 N1 92.5(4)
C1 P1 N1 91.5(2)
C1A P1 C4 114.1(5)
C1 P1 C4 114.3(2)
N1 P1 C4 106.30(5)
C1A P1 Al1 45.9(4)
C1 P1 Al1 45.0(2)
N1 P1 Al1 49.19(3)
C4 P1 Al1 132.64(4)
C5 C4 C9 118.79(11)
C5 C4 P1 127.05(9)
C9 C4 P1 113.91(9)
C6 C5 C4 119.02(13)
C6 C5 C51 116.27(13)
C4 C5 C51 124.70(11)
C5 C51 H51A 109.5
C5 C51 H51B 109.5
H51A C51 H51B 109.5
C5 C51 H51C 109.5
H51A C51 H51C 109.5
H51B C51 H51C 109.5
C7 C6 C5 122.46(14)
C7 C6 H6 118.8
C5 C6 H6 118.8
C8 C7 C6 117.92(12)
C8 C7 C71 121.21(16)
C6 C7 C71 120.87(16)
C7 C71 H71A 109.5
C7 C71 H71B 109.5
H71A C71 H71B 109.5
C7 C71 H71C 109.5
H71A C71 H71C 109.5
H71B C71 H71C 109.5
C7 C8 C9 122.26(13)
C7 C8 H8 118.9
C9 C8 H8 118.9
C8 C9 C4 119.54(13)
C8 C9 C91 117.38(12)
C4 C9 C91 123.06(12)
C9 C91 H91A 109.5
C9 C91 H91B 109.5
H91A C91 H91B 109.5
C9 C91 H91C 109.5
H91A C91 H91C 109.5
H91B C91 H91C 109.5
C2 C1 P1 132.0(5)
C2 C1 Al1 129.3(5)
P1 C1 Al1 94.9(2)
C1 C2 C3 131.7(6)
C1 C2 H2 114.1
C3 C2 H2 114.1
C33 C3 C2 106.8(5)
C33 C3 C31 108.8(4)
C2 C3 C31 115.2(5)
C33 C3 C32 108.9(4)
C2 C3 C32 108.7(5)
C31 C3 C32 108.2(4)
C3 C31 H31A 109.5
C3 C31 H31B 109.5
H31A C31 H31B 109.5
C3 C31 H31C 109.5
H31A C31 H31C 109.5
H31B C31 H31C 109.5
C3 C32 H32A 109.5
C3 C32 H32B 109.5
H32A C32 H32B 109.5
C3 C32 H32C 109.5
H32A C32 H32C 109.5
H32B C32 H32C 109.5
C3 C33 H33A 109.5
C3 C33 H33B 109.5
H33A C33 H33B 109.5
C3 C33 H33C 109.5
H33A C33 H33C 109.5
H33B C33 H33C 109.5
C2A C1A P1 125.3(11)
C2A C1A Al1 133.6(11)
P1 C1A Al1 95.6(5)
C1A C2A C3A 135.1(13)
C1A C2A H2A 112.5
C3A C2A H2A 112.5
C31A C3A C2A 109.5(10)
C31A C3A C32A 111.3(7)
C2A C3A C32A 110.6(9)
C31A C3A C33A 110.3(8)
C2A C3A C33A 107.1(9)
C32A C3A C33A 107.9(7)
C3A C31A H31D 109.5
C3A C31A H31E 109.5
H31D C31A H31E 109.5
C3A C31A H31F 109.5
H31D C31A H31F 109.5
H31E C31A H31F 109.5
C3A C32A H32D 109.5
C3A C32A H32E 109.5
H32D C32A H32E 109.5
C3A C32A H32F 109.5
H32D C32A H32F 109.5
H32E C32A H32F 109.5
C3A C33A H33D 109.5
C3A C33A H33E 109.5
H33D C33A H33E 109.5
C3A C33A H33F 109.5
H33D C33A H33F 109.5
H33E C33A H33F 109.5
C1 Al1 C10 120.8(2)
C10 Al1 C1A 122.2(4)
C1 Al1 C11 108.9(2)
C10 Al1 C11 114.82(5)
C1A Al1 C11 108.7(4)
C1 Al1 N1 78.88(13)
C10 Al1 N1 113.91(5)
C1A Al1 N1 77.3(3)
C11 Al1 N1 114.74(5)
C1 Al1 P1 40.15(13)
C10 Al1 P1 136.66(4)
C1A Al1 P1 38.4(3)
C11 Al1 P1 108.50(4)
N1 Al1 P1 40.91(3)
C101 C10 C103 108.23(11)
C101 C10 C102 107.97(12)
C103 C10 C102 106.17(12)
C101 C10 Al1 113.18(10)
C103 C10 Al1 115.38(9)
C102 C10 Al1 105.41(9)
C10 C101 H10A 109.5
C10 C101 H10B 109.5
H10A C101 H10B 109.5
C10 C101 H10C 109.5
H10A C101 H10C 109.5
H10B C101 H10C 109.5
C10 C102 H10D 109.5
C10 C102 H10E 109.5
H10D C102 H10E 109.5
C10 C102 H10F 109.5
H10D C102 H10F 109.5
H10E C102 H10F 109.5
C10 C103 H10G 109.5
C10 C103 H10H 109.5
H10G C103 H10H 109.5
C10 C103 H10I 109.5
H10G C103 H10I 109.5
H10H C103 H10I 109.5
C113 C11 C112 106.95(12)
C113 C11 C111 106.07(12)
C112 C11 C111 107.30(12)
C113 C11 Al1 114.39(9)
C112 C11 Al1 116.46(10)
C111 C11 Al1 104.97(9)
C11 C111 H11A 109.5
C11 C111 H11B 109.5
H11A C111 H11B 109.5
C11 C111 H11C 109.5
H11A C111 H11C 109.5
H11B C111 H11C 109.5
C11 C112 H11D 109.5
C11 C112 H11E 109.5
H11D C112 H11E 109.5
C11 C112 H11F 109.5
H11D C112 H11F 109.5
H11E C112 H11F 109.5
C11 C113 H11G 109.5
C11 C113 H11H 109.5
H11G C113 H11H 109.5
C11 C113 H11I 109.5
H11G C113 H11I 109.5
H11H C113 H11I 109.5
C22 N1 C20 110.92(10)
C22 N1 P1 110.18(8)
C20 N1 P1 117.22(8)
C22 N1 Al1 117.46(8)
C20 N1 Al1 109.97(7)
P1 N1 Al1 89.90(4)
N1 C20 C21 116.73(11)
N1 C20 H20A 108.1
C21 C20 H20A 108.1
N1 C20 H20B 108.1
C21 C20 H20B 108.1
H20A C20 H20B 107.3
C20 C21 H21A 109.5
C20 C21 H21B 109.5
H21A C21 H21B 109.5
C20 C21 H21C 109.5
H21A C21 H21C 109.5
H21B C21 H21C 109.5
N1 C22 C23 112.55(11)
N1 C22 H22A 109.1
C23 C22 H22A 109.1
N1 C22 H22B 109.1
C23 C22 H22B 109.1
H22A C22 H22B 107.8
C22 C23 H23A 109.5
C22 C23 H23B 109.5
H23A C23 H23B 109.5
C22 C23 H23C 109.5
H23A C23 H23C 109.5
H23B C23 H23C 109.5

loop_
_geom_bond_atom_site_label_1
_geom_bond_atom_site_label_2
_geom_bond_distance
P1 C1A 1.751(12)
P1 C1 1.813(5)
P1 N1 1.8351(10)
P1 C4 1.8451(12)
P1 Al1 2.8019(4)
C4 C5 1.4093(18)
C4 C9 1.4204(16)
C5 C6 1.3975(18)
C5 C51 1.5069(19)
C51 H51A 0.9599
C51 H51B 0.9599
C51 H51C 0.9599
C6 C7 1.386(2)
C6 H6 0.9600
C7 C8 1.381(2)
C7 C71 1.509(2)
C71 H71A 0.9599
C71 H71B 0.9599
C71 H71C 0.9599
C8 C9 1.3876(18)
C8 H8 0.9600
C9 C91 1.506(2)
C91 H91A 0.9599
C91 H91B 0.9599
C91 H91C 0.9599
C1 C2 1.357(5)
C1 Al1 1.988(6)
C2 C3 1.515(6)
C2 H2 0.9600
C3 C33 1.515(6)
C3 C31 1.529(5)
C3 C32 1.541(7)
C31 H31A 0.9599
C31 H31B 0.9599
C31 H31C 0.9599
C32 H32A 0.9599
C32 H32B 0.9599
C32 H32C 0.9599
C33 H33A 0.9599
C33 H33B 0.9599
C33 H33C 0.9599
C1A C2A 1.335(12)
C1A Al1 2.023(12)
C2A C3A 1.512(11)
C2A H2A 0.9600
C3A C31A 1.497(12)
C3A C32A 1.522(12)
C3A C33A 1.539(10)
C31A H31D 0.9599
C31A H31E 0.9599
C31A H31F 0.9599
C32A H32D 0.9599
C32A H32E 0.9599
C32A H32F 0.9599
C33A H33D 0.9599
C33A H33E 0.9599
C33A H33F 0.9599
Al1 C10 2.0163(12)
Al1 C11 2.0332(13)
Al1 N1 2.1207(10)
C10 C101 1.533(2)
C10 C103 1.5334(19)
C10 C102 1.5371(19)
C101 H10A 0.9599
C101 H10B 0.9599
C101 H10C 0.9599
C102 H10D 0.9599
C102 H10E 0.9599
C102 H10F 0.9599
C103 H10G 0.9599
C103 H10H 0.9599
C103 H10I 0.9599
C11 C113 1.5322(19)
C11 C112 1.5365(19)
C11 C111 1.544(2)
C111 H11A 0.9599
C111 H11B 0.9599
C111 H11C 0.9599
C112 H11D 0.9599
C112 H11E 0.9599
C112 H11F 0.9599
C113 H11G 0.9599
C113 H11H 0.9599
C113 H11I 0.9599
N1 C22 1.4899(16)
N1 C20 1.5015(16)
C20 C21 1.5270(18)
C20 H20A 0.9600
C20 H20B 0.9600
C21 H21A 0.9599
C21 H21B 0.9599
C21 H21C 0.9599
C22 C23 1.5193(19)
C22 H22A 0.9600
C22 H22B 0.9600
C23 H23A 0.9599
C23 H23B 0.9599
C23 H23C 0.9599

loop_
_geom_torsion_atom_site_label_1
_geom_torsion_atom_site_label_2
_geom_torsion_atom_site_label_3
_geom_torsion_atom_site_label_4
_geom_torsion
C1A P1 C4 C5 16.4(5)
C1 P1 C4 C5 15.3(3)
N1 P1 C4 C5 -83.95(11)
Al1 P1 C4 C5 -34.97(13)
C1A P1 C4 C9 -157.8(5)
C1 P1 C4 C9 -158.9(2)
N1 P1 C4 C9 101.79(9)
Al1 P1 C4 C9 150.77(7)
C9 C4 C5 C6 0.77(17)
P1 C4 C5 C6 -173.24(9)
C9 C4 C5 C51 -178.53(12)
P1 C4 C5 C51 7.46(19)
C4 C5 C6 C7 -0.2(2)
C51 C5 C6 C7 179.21(13)
C5 C6 C7 C8 -0.5(2)
C5 C6 C7 C71 179.95(13)
C6 C7 C8 C9 0.5(2)
C71 C7 C8 C9 -179.94(13)
C7 C8 C9 C4 0.13(19)
C7 C8 C9 C91 -178.18(13)
C5 C4 C9 C8 -0.77(17)
P1 C4 C9 C8 174.01(9)
C5 C4 C9 C91 177.45(12)
P1 C4 C9 C91 -7.78(16)
C1A P1 C1 C2 -3(40)
N1 P1 C1 C2 -176.9(8)
C4 P1 C1 C2 74.5(9)
Al1 P1 C1 C2 -158.7(10)
C1A P1 C1 Al1 156(41)
N1 P1 C1 Al1 -18.2(3)
C4 P1 C1 Al1 -126.8(2)
P1 C1 C2 C3 -5.8(15)
Al1 C1 C2 C3 -157.9(7)
C1 C2 C3 C33 105.2(10)
C1 C2 C3 C31 -15.7(12)
C1 C2 C3 C32 -137.4(9)
C1 P1 C1A C2A 179(100)
N1 P1 C1A C2A -174.7(15)
C4 P1 C1A C2A 76.2(16)
Al1 P1 C1A C2A -156.9(19)
C1 P1 C1A Al1 -24(40)
N1 P1 C1A Al1 -17.8(5)
C4 P1 C1A Al1 -126.9(4)
P1 C1A C2A C3A -16(3)
Al1 C1A C2A C3A -163.0(14)
C1A C2A C3A C31A -87(2)
C1A C2A C3A C32A 36(3)
C1A C2A C3A C33A 153(2)
C1A P1 N1 C22 136.2(5)
C1 P1 N1 C22 136.3(3)
C4 P1 N1 C22 -107.78(9)
Al1 P1 N1 C22 119.38(10)
C1A P1 N1 C20 -95.7(5)
C1 P1 N1 C20 -95.6(3)
C4 P1 N1 C20 20.30(9)
Al1 P1 N1 C20 -112.53(9)
C1A P1 N1 Al1 16.8(5)
C1 P1 N1 Al1 16.9(2)
C4 P1 N1 Al1 132.84(5)
C22 N1 C20 C21 47.04(15)
P1 N1 C20 C21 -80.69(13)
Al1 N1 C20 C21 178.66(10)
C20 N1 C22 C23 66.19(15)
P1 N1 C22 C23 -162.34(11)
Al1 N1 C22 C23 -61.46(15)
